data_7057523
loop_
_publ_author_name
'Chand, Santanu'
'Mondal, Manas'
'Pal, Shyam Chand'
'Pal, Arun'
'Maji, Sinchan'
'Mandal, Debaprasad'
'Das, Madhab C.'

_publ_section_title
;
 Two azo-functionalized luminescent 3D Cd(ii) MOFs for highly selective
 detection of Fe3+ and Al3+
;
_journal_issue 15
_journal_name_full 'New Journal of Chemistry'
_journal_page_first 12865
_journal_paper_doi 10.1039/C8NJ02338G
_journal_volume 42
_journal_year 2018
_chemical_formula_sum 'C18 H18 Cd N4 O4'
_chemical_formula_weight 466.76
_space_group_crystal_system monoclinic
_space_group_IT_number 14
_space_group_name_Hall '-P 2yn'
_space_group_name_H-M_alt 'P 1 21/n 1'
_symmetry_space_group_name_Hall '-P 2yn'
_symmetry_space_group_name_H-M 'P 1 21/n 1'
_atom_sites_solution_hydrogens geom
_audit_creation_method SHELXL-2014/7
_audit_update_record
;
2018-06-17 deposited with the CCDC.
2018-06-19 downloaded from the CCDC.
;
_cell_angle_alpha 90
_cell_angle_beta 106.74(3)
_cell_angle_gamma 90
_cell_formula_units_Z 4
_cell_length_a 11.265(2)
_cell_length_b 13.097(3)
_cell_length_c 12.563(3)
_cell_measurement_reflns_used 3563
_cell_measurement_temperature 293(2)
_cell_measurement_theta_max 26.469
_cell_measurement_theta_min 2.299
_cell_volume 1775.0(7)
_computing_cell_refinement 'SAINT 6.45 ( Bruker, 2003)'
_computing_data_collection 'SMART 5.628 (Bruker, 2003)'
_computing_data_reduction 'SAINT 6.45 ( Bruker, 2003)'
_computing_molecular_graphics 'Diamond 2.1e'
_computing_publication_material 'Diamond 2.1e'
_computing_structure_refinement 'SHELXL-2014/7 (Sheldrick, 2014)'
_computing_structure_solution SIR-97
_diffrn_ambient_temperature 293(2)
_diffrn_measured_fraction_theta_full 1.000
_diffrn_measured_fraction_theta_max 0.996
_diffrn_measurement_device_type 'Bruker SMART APEX'
_diffrn_measurement_method /w-scans
_diffrn_radiation_type MoK\a
_diffrn_radiation_wavelength 0.71073
_diffrn_reflns_av_R_equivalents 0.0205
_diffrn_reflns_av_unetI/netI 0.0081
_diffrn_reflns_Laue_measured_fraction_full 1.000
_diffrn_reflns_Laue_measured_fraction_max 0.996
_diffrn_reflns_limit_h_max 14
_diffrn_reflns_limit_h_min -14
_diffrn_reflns_limit_k_max 16
_diffrn_reflns_limit_k_min -16
_diffrn_reflns_limit_l_max 15
_diffrn_reflns_limit_l_min -15
_diffrn_reflns_number 51742
_diffrn_reflns_point_group_measured_fraction_full 1.000
_diffrn_reflns_point_group_measured_fraction_max 0.996
_diffrn_reflns_theta_full 25.500
_diffrn_reflns_theta_max 26.449
_diffrn_reflns_theta_min 2.299
_diffrn_source 'fine-focus sealed tube'
_exptl_absorpt_coefficient_mu 1.263
_exptl_absorpt_correction_T_max 0.8125
_exptl_absorpt_correction_T_min 0.7584
_exptl_absorpt_correction_type empirical
_exptl_absorpt_process_details 'SADABS absorption correction - V2.10'
_exptl_crystal_colour orange
_exptl_crystal_density_diffrn 1.747
_exptl_crystal_description cube
_exptl_crystal_F_000 936
_exptl_crystal_size_max 0.13
_exptl_crystal_size_mid 0.11
_exptl_crystal_size_min 0.09
_refine_diff_density_max 0.540
_refine_diff_density_min -0.472
_refine_diff_density_rms 0.057
_refine_ls_extinction_method none
_refine_ls_goodness_of_fit_ref 1.120
_refine_ls_hydrogen_treatment constr
_refine_ls_matrix_type full
_refine_ls_number_parameters 244
_refine_ls_number_reflns 3649
_refine_ls_number_restraints 0
_refine_ls_restrained_S_all 1.120
_refine_ls_R_factor_all 0.0175
_refine_ls_R_factor_gt 0.0169
_refine_ls_shift/su_max 0.003
_refine_ls_shift/su_mean 0.000
_refine_ls_structure_factor_coef Fsqd
_refine_ls_weighting_details 'w=1/[\s^2^(Fo^2^)+(0.0171P)^2^+1.8154P] where P=(Fo^2^+2Fc^2^)/3'
_refine_ls_weighting_scheme calc
_refine_ls_wR_factor_gt 0.0429
_refine_ls_wR_factor_ref 0.0432
_reflns_Friedel_coverage 0.000
_reflns_number_gt 3563
_reflns_number_total 3649
_reflns_threshold_expression 'I > 2\s(I)'
_cod_data_source_file c8nj02338g2.cif
_cod_data_source_block Cd-MOF-2
_cod_depositor_comments 'Adding full bibliography for 7057522--7057523.cif.'
_cod_database_code 7057523
_shelx_shelxl_version_number 2014/7
_shelx_space_group_comment
;
The symmetry employed for this shelxl refinement is uniquely defined
by the following loop, which should always be used as a source of
symmetry information in preference to the above space-group names.
They are only intended as comments.
;

loop_
_space_group_symop_operation_xyz
'x, y, z'
'-x+1/2, y+1/2, -z+1/2'
'-x, -y, -z'
'x-1/2, -y-1/2, z-1/2'

loop_
_atom_site_label
_atom_site_type_symbol
_atom_site_fract_x
_atom_site_fract_y
_atom_site_fract_z
_atom_site_U_iso_or_equiv
_atom_site_adp_type
_atom_site_occupancy
_atom_site_site_symmetry_order
_atom_site_calc_flag
_atom_site_refinement_flags_posn
_atom_site_refinement_flags_adp
Cd1 Cd 0.47320(2) 0.52500(2) 0.33969(2) 0.01192(5) Uani 1 1 d . .
O3 O 0.97583(12) 0.08322(10) 0.68073(10) 0.0217(3) Uani 1 1 d . .
O2 O 0.59405(12) 0.32810(9) 0.60139(11) 0.0228(3) Uani 1 1 d . .
O1 O 0.60102(12) 0.40764(10) 0.44705(11) 0.0256(3) Uani 1 1 d . .
O4 O 0.86041(14) -0.05393(10) 0.65760(11) 0.0281(3) Uani 1 1 d . .
N1 N 0.30016(13) 0.43515(11) 0.35054(12) 0.0168(3) Uani 1 1 d . .
N4 N -0.34804(13) 0.61714(11) 0.34990(11) 0.0155(3) Uani 1 1 d . .
N3 N -0.02545(13) 0.57392(13) 0.33969(12) 0.0197(3) Uani 1 1 d . .
N2 N -0.02190(14) 0.48100(12) 0.35993(13) 0.0221(3) Uani 1 1 d . .
C1 C 0.61612(14) 0.33047(13) 0.50893(14) 0.0153(3) Uani 1 1 d . .
C9 C 0.30260(17) 0.33289(14) 0.35859(15) 0.0208(4) Uani 1 1 d . .
H9 H 0.3745 0.2986 0.3572 0.025 Uiso 1 1 calc R U
C2 C 0.67008(15) 0.23549(12) 0.47052(13) 0.0145(3) Uani 1 1 d . .
H2 H 0.6395 0.2327 0.3892 0.017 Uiso 1 1 calc R U
C8 C 0.89438(16) 0.02689(12) 0.62049(14) 0.0141(3) Uani 1 1 d . .
C6 C 0.69054(16) 0.04430(13) 0.47007(14) 0.0170(3) Uani 1 1 d . .
H6A H 0.6550 0.0416 0.3900 0.020 Uiso 1 1 calc R U
H6B H 0.6687 -0.0184 0.5010 0.020 Uiso 1 1 calc R U
C7 C 0.63520(15) 0.13525(13) 0.51620(14) 0.0165(3) Uani 1 1 d . .
H7A H 0.5457 0.1287 0.4955 0.020 Uiso 1 1 calc R U
H7B H 0.6659 0.1355 0.5967 0.020 Uiso 1 1 calc R U
C5 C 0.83242(15) 0.05159(12) 0.49782(13) 0.0140(3) Uani 1 1 d . .
H5 H 0.8588 -0.0011 0.4541 0.017 Uiso 1 1 calc R U
C3 C 0.81238(15) 0.24546(12) 0.50323(14) 0.0147(3) Uani 1 1 d . .
H3A H 0.8344 0.3081 0.4722 0.018 Uiso 1 1 calc R U
H3B H 0.8446 0.2495 0.5835 0.018 Uiso 1 1 calc R U
C12 C 0.09112(16) 0.43289(14) 0.35826(13) 0.0178(3) Uani 1 1 d . .
C13 C 0.19597(16) 0.48402(13) 0.34910(14) 0.0167(3) Uani 1 1 d . .
H13 H 0.1933 0.5547 0.3417 0.020 Uiso 1 1 calc R U
C4 C 0.87160(15) 0.15460(12) 0.46118(13) 0.0147(3) Uani 1 1 d . .
H4A H 0.9611 0.1607 0.4886 0.018 Uiso 1 1 calc R U
H4B H 0.8486 0.1567 0.3806 0.018 Uiso 1 1 calc R U
C15 C -0.24383(16) 0.56931(13) 0.34940(13) 0.0166(3) Uani 1 1 d . .
H15 H -0.2409 0.4984 0.3542 0.020 Uiso 1 1 calc R U
C10 C 0.20298(18) 0.27642(14) 0.36883(15) 0.0247(4) Uani 1 1 d . .
H10 H 0.2078 0.2057 0.3749 0.030 Uiso 1 1 calc R U
C14 C -0.13887(16) 0.62201(14) 0.34191(13) 0.0175(3) Uani 1 1 d . .
C18 C -0.14316(17) 0.72781(14) 0.33339(14) 0.0199(4) Uani 1 1 d . .
H18 H -0.0750 0.7645 0.3266 0.024 Uiso 1 1 calc R U
C16 C -0.35103(17) 0.72017(13) 0.34413(14) 0.0182(3) Uani 1 1 d . .
H16 H -0.4229 0.7539 0.3462 0.022 Uiso 1 1 calc R U
C17 C -0.25081(17) 0.77743(14) 0.33518(14) 0.0205(4) Uani 1 1 d . .
H17 H -0.2560 0.8482 0.3305 0.025 Uiso 1 1 calc R U
C11 C 0.09611(17) 0.32740(14) 0.36985(15) 0.0233(4) Uani 1 1 d . .
H11 H 0.0281 0.2915 0.3782 0.028 Uiso 1 1 calc R U

loop_
_atom_site_aniso_label
_atom_site_aniso_U_11
_atom_site_aniso_U_22
_atom_site_aniso_U_33
_atom_site_aniso_U_23
_atom_site_aniso_U_13
_atom_site_aniso_U_12
Cd1 0.01145(7) 0.01071(7) 0.01417(7) -0.00052(4) 0.00462(5) 0.00005(4)
O3 0.0200(6) 0.0251(7) 0.0172(6) 0.0055(5) 0.0011(5) -0.0086(5)
O2 0.0283(7) 0.0161(6) 0.0302(7) -0.0050(5) 0.0185(6) -0.0014(5)
O1 0.0242(7) 0.0160(6) 0.0301(7) 0.0048(5) -0.0024(5) 0.0032(5)
O4 0.0481(9) 0.0130(6) 0.0183(6) 0.0026(5) 0.0016(6) -0.0101(6)
N1 0.0183(7) 0.0144(7) 0.0183(7) -0.0013(6) 0.0061(6) -0.0021(6)
N4 0.0160(7) 0.0171(7) 0.0140(6) -0.0012(5) 0.0051(5) -0.0034(6)
N3 0.0158(7) 0.0249(8) 0.0183(7) -0.0011(6) 0.0051(6) -0.0060(6)
N2 0.0162(8) 0.0275(9) 0.0223(7) 0.0022(6) 0.0052(6) -0.0057(6)
C1 0.0079(7) 0.0143(8) 0.0220(8) -0.0017(6) 0.0016(6) -0.0008(6)
C9 0.0228(9) 0.0160(8) 0.0214(8) -0.0032(7) 0.0029(7) -0.0014(7)
C2 0.0157(8) 0.0135(8) 0.0137(7) 0.0005(6) 0.0035(6) 0.0001(6)
C8 0.0168(8) 0.0111(7) 0.0161(8) 0.0002(6) 0.0073(6) 0.0035(6)
C6 0.0174(8) 0.0126(8) 0.0192(8) -0.0019(6) 0.0023(7) -0.0015(6)
C7 0.0139(8) 0.0147(8) 0.0217(8) 0.0001(7) 0.0064(6) -0.0006(6)
C5 0.0168(8) 0.0112(7) 0.0145(7) -0.0015(6) 0.0054(6) 0.0023(6)
C3 0.0148(8) 0.0114(7) 0.0186(8) 0.0018(6) 0.0062(6) 0.0001(6)
C12 0.0154(8) 0.0238(9) 0.0132(8) -0.0001(7) 0.0025(6) -0.0060(7)
C13 0.0171(8) 0.0160(8) 0.0173(8) -0.0011(6) 0.0057(6) -0.0038(6)
C4 0.0159(8) 0.0157(8) 0.0136(7) 0.0017(6) 0.0059(6) 0.0019(6)
C15 0.0173(8) 0.0181(8) 0.0142(7) -0.0007(6) 0.0041(6) -0.0037(7)
C10 0.0303(10) 0.0149(8) 0.0239(9) 0.0010(7) -0.0002(8) -0.0067(7)
C14 0.0155(8) 0.0254(9) 0.0113(7) -0.0016(6) 0.0033(6) -0.0048(7)
C18 0.0205(9) 0.0240(9) 0.0146(8) -0.0019(7) 0.0041(7) -0.0108(7)
C16 0.0204(8) 0.0179(8) 0.0163(8) -0.0020(7) 0.0054(7) -0.0018(7)
C17 0.0252(9) 0.0174(8) 0.0186(8) -0.0022(7) 0.0056(7) -0.0068(7)
C11 0.0220(9) 0.0242(9) 0.0208(9) 0.0039(7) 0.0017(7) -0.0120(7)

loop_
_atom_type_symbol
_atom_type_description
_atom_type_scat_dispersion_real
_atom_type_scat_dispersion_imag
_atom_type_scat_source
C C 0.0033 0.0016 'International Tables Vol C Tables 4.2.6.8 and 6.1.1.4'
H H 0.0000 0.0000 'International Tables Vol C Tables 4.2.6.8 and 6.1.1.4'
Cd Cd -0.8075 1.2024 'International Tables Vol C Tables 4.2.6.8 and 6.1.1.4'
N N 0.0061 0.0033 'International Tables Vol C Tables 4.2.6.8 and 6.1.1.4'
O O 0.0106 0.0060 'International Tables Vol C Tables 4.2.6.8 and 6.1.1.4'

loop_
_geom_angle_atom_site_label_1
_geom_angle_atom_site_label_2
_geom_angle_atom_site_label_3
_geom_angle
_geom_angle_site_symmetry_1
_geom_angle_site_symmetry_3
O1 Cd1 O2 126.56(5) . 3_666
O1 Cd1 O4 140.89(5) . 4_565
O2 Cd1 O4 92.52(6) 3_666 4_565
O1 Cd1 N1 91.24(6) . .
O2 Cd1 N1 92.63(5) 3_666 .
O4 Cd1 N1 84.79(6) 4_565 .
O1 Cd1 N4 85.83(5) . 1_655
O2 Cd1 N4 84.66(5) 3_666 1_655
O4 Cd1 N4 101.01(6) 4_565 1_655
N1 Cd1 N4 173.68(5) . 1_655
O1 Cd1 O3 86.46(5) . 4_565
O2 Cd1 O3 146.94(5) 3_666 4_565
O4 Cd1 O3 54.57(5) 4_565 4_565
N1 Cd1 O3 87.83(5) . 4_565
N4 Cd1 O3 97.56(5) 1_655 4_565
O1 Cd1 C8 113.49(6) . 4_565
O2 Cd1 C8 119.93(6) 3_666 4_565
O4 Cd1 C8 27.41(5) 4_565 4_565
N1 Cd1 C8 84.13(6) . 4_565
N4 Cd1 C8 102.16(6) 1_655 4_565
O3 Cd1 C8 27.26(5) 4_565 4_565
C8 O3 Cd1 88.46(10) . 4_666
C1 O2 Cd1 117.02(11) . 3_666
C1 O1 Cd1 149.70(12) . .
C8 O4 Cd1 95.15(11) . 4_666
C13 N1 C9 118.62(16) . .
C13 N1 Cd1 120.57(11) . .
C9 N1 Cd1 120.82(12) . .
C15 N4 C16 118.53(15) . .
C15 N4 Cd1 120.49(11) . 1_455
C16 N4 Cd1 120.59(12) . 1_455
N2 N3 C14 113.79(15) . .
N3 N2 C12 113.97(15) . .
O2 C1 O1 124.36(16) . .
O2 C1 C2 118.43(15) . .
O1 C1 C2 117.15(15) . .
N1 C9 C10 122.81(18) . .
N1 C9 H9 118.6 . .
C10 C9 H9 118.6 . .
C1 C2 C7 114.41(14) . .
C1 C2 C3 109.01(13) . .
C7 C2 C3 109.43(13) . .
C1 C2 H2 107.9 . .
C7 C2 H2 107.9 . .
C3 C2 H2 107.9 . .
O3 C8 O4 121.38(16) . .
O3 C8 C5 121.82(15) . .
O4 C8 C5 116.79(15) . .
O3 C8 Cd1 64.29(9) . 4_666
O4 C8 Cd1 57.44(9) . 4_666
C5 C8 Cd1 172.17(12) . 4_666
C7 C6 C5 112.04(14) . .
C7 C6 H6A 109.2 . .
C5 C6 H6A 109.2 . .
C7 C6 H6B 109.2 . .
C5 C6 H6B 109.2 . .
H6A C6 H6B 107.9 . .
C2 C7 C6 110.41(14) . .
C2 C7 H7A 109.6 . .
C6 C7 H7A 109.6 . .
C2 C7 H7B 109.6 . .
C6 C7 H7B 109.6 . .
H7A C7 H7B 108.1 . .
C4 C5 C8 113.66(14) . .
C4 C5 C6 110.94(14) . .
C8 C5 C6 110.95(14) . .
C4 C5 H5 107.0 . .
C8 C5 H5 107.0 . .
C6 C5 H5 107.0 . .
C4 C3 C2 111.43(14) . .
C4 C3 H3A 109.3 . .
C2 C3 H3A 109.3 . .
C4 C3 H3B 109.3 . .
C2 C3 H3B 109.3 . .
H3A C3 H3B 108.0 . .
C11 C12 C13 118.55(17) . .
C11 C12 N2 116.58(16) . .
C13 C12 N2 124.85(16) . .
N1 C13 C12 122.23(16) . .
N1 C13 H13 118.9 . .
C12 C13 H13 118.9 . .
C3 C4 C5 112.91(13) . .
C3 C4 H4A 109.0 . .
C5 C4 H4A 109.0 . .
C3 C4 H4B 109.0 . .
C5 C4 H4B 109.0 . .
H4A C4 H4B 107.8 . .
N4 C15 C14 122.19(16) . .
N4 C15 H15 118.9 . .
C14 C15 H15 118.9 . .
C11 C10 C9 118.45(17) . .
C11 C10 H10 120.8 . .
C9 C10 H10 120.8 . .
C18 C14 C15 119.15(17) . .
C18 C14 N3 116.65(16) . .
C15 C14 N3 124.18(17) . .
C17 C18 C14 118.61(16) . .
C17 C18 H18 120.7 . .
C14 C18 H18 120.7 . .
N4 C16 C17 122.42(17) . .
N4 C16 H16 118.8 . .
C17 C16 H16 118.8 . .
C18 C17 C16 119.07(17) . .
C18 C17 H17 120.5 . .
C16 C17 H17 120.5 . .
C10 C11 C12 119.31(17) . .
C10 C11 H11 120.3 . .
C12 C11 H11 120.3 . .

loop_
_geom_bond_atom_site_label_1
_geom_bond_atom_site_label_2
_geom_bond_distance
_geom_bond_site_symmetry_2
Cd1 O1 2.2664(15) .
Cd1 O2 2.2685(14) 3_666
Cd1 O4 2.3060(15) 4_565
Cd1 N1 2.3143(16) .
Cd1 N4 2.3193(15) 1_655
Cd1 O3 2.4560(14) 4_565
Cd1 C8 2.7250(19) 4_565
O3 C8 1.249(2) .
O3 Cd1 2.4560(14) 4_666
O2 C1 1.256(2) .
O2 Cd1 2.2685(14) 3_666
O1 C1 1.256(2) .
O4 C8 1.260(2) .
O4 Cd1 2.3060(15) 4_666
N1 C13 1.332(2) .
N1 C9 1.343(2) .
N4 C15 1.332(2) .
N4 C16 1.351(2) .
N4 Cd1 2.3192(15) 1_455
N3 N2 1.241(2) .
N3 C14 1.432(2) .
N2 C12 1.426(2) .
C1 C2 1.523(2) .
C9 C10 1.381(3) .
C9 H9 0.9300 .
C2 C7 1.529(2) .
C2 C3 1.541(2) .
C2 H2 0.9800 .
C8 C5 1.532(2) .
C8 Cd1 2.7250(19) 4_666
C6 C7 1.534(2) .
C6 C5 1.538(2) .
C6 H6A 0.9700 .
C6 H6B 0.9700 .
C7 H7A 0.9700 .
C7 H7B 0.9700 .
C5 C4 1.531(2) .
C5 H5 0.9800 .
C3 C4 1.531(2) .
C3 H3A 0.9700 .
C3 H3B 0.9700 .
C12 C11 1.389(3) .
C12 C13 1.391(2) .
C13 H13 0.9300 .
C4 H4A 0.9700 .
C4 H4B 0.9700 .
C15 C14 1.396(2) .
C15 H15 0.9300 .
C10 C11 1.380(3) .
C10 H10 0.9300 .
C14 C18 1.390(3) .
C18 C17 1.382(3) .
C18 H18 0.9300 .
C16 C17 1.387(2) .
C16 H16 0.9300 .
C17 H17 0.9300 .
C11 H11 0.9300 .
